data_7006156
loop_
_publ_author_name
'Siegfried, Liselotte'
'McMahon, C. Niamh'
'Baumeister, Jan'
'Neuburger, Markus'
'Kaden, Thomas A.'
'Anandaram, Sreekanth'
'Palivan, Cornelia G.'

_publ_section_title
;
 Homo- and heteropolynuclear Ni2+ and Cu2+ complexes of polytopic
 ligands, consisting of a tren unit substituted with three 12-membered
 tetraazamacrocycles.
;
_journal_issue 42
_journal_name_full 'Dalton transactions (Cambridge, England : 2003)'
_journal_page_first 4797
_journal_page_last 4810
_journal_paper_doi 10.1039/b709422a
_journal_year 2007
_chemical_formula_moiety 'C11 H30 Cu N5 O, 3(Cl O4)'
_chemical_formula_sum 'C11 H30 Cl3 Cu N5 O13'
_chemical_formula_weight 610.29
_space_group_IT_number 14
_symmetry_cell_setting monoclinic
_symmetry_space_group_name_Hall '-P 2yn'
_symmetry_space_group_name_H-M 'P 1 21/n 1'
_atom_sites_solution_hydrogens geom
_atom_sites_solution_primary direct
_audit_creation_date 06-09-08
_audit_creation_method CRYSTALS_ver_12.84
_cell_angle_alpha 90
_cell_angle_beta 104.341(9)
_cell_angle_gamma 90
_cell_formula_units_Z 4
_cell_length_a 13.5959(10)
_cell_length_b 12.1317(10)
_cell_length_c 14.2676(10)
_cell_measurement_reflns_used 0
_cell_measurement_temperature 173
_cell_measurement_theta_max 0
_cell_measurement_theta_min 0
_cell_volume 2280.0(3)
_computing_cell_refinement 'DENZO/SCALEPACK (Otwinowski & Minor, 1997)'
_computing_data_collection 'COLLECT (Nonius, 1997-2001).'
_computing_data_reduction 'DENZO/SCALEPACK (Otwinowski & Minor, 1997)'
_computing_molecular_graphics 'CAMERON (Watkin et al., 1996)'
_computing_publication_material 'CRYSTALS (Betteridge et al., 2003)'
_computing_structure_refinement 'CRYSTALS (Betteridge et al., 2003)'
_computing_structure_solution 'SIR92 (Altomare et al., 1994)'
_diffrn_ambient_temperature 173
_diffrn_measured_fraction_theta_full 1.000
_diffrn_measured_fraction_theta_max 1.000
_diffrn_measurement_device_type 'Nonius KappaCCD'
_diffrn_measurement_method '\f & \w scans'
_diffrn_radiation_monochromator graphite
_diffrn_radiation_type 'Mo K\a'
_diffrn_radiation_wavelength 0.71073
_diffrn_reflns_av_R_equivalents 0.099
_diffrn_reflns_limit_h_max 18
_diffrn_reflns_limit_h_min -18
_diffrn_reflns_limit_k_max 16
_diffrn_reflns_limit_k_min -16
_diffrn_reflns_limit_l_max 19
_diffrn_reflns_limit_l_min -19
_diffrn_reflns_number 47840
_diffrn_reflns_theta_full 28.505
_diffrn_reflns_theta_max 28.505
_diffrn_reflns_theta_min 1.853
_diffrn_standards_number 0
_exptl_absorpt_coefficient_mu 1.382
_exptl_absorpt_correction_T_max 0.87
_exptl_absorpt_correction_T_min 0.76
_exptl_absorpt_correction_type multi-scan
_exptl_absorpt_process_details 'DENZO/SCALEPACK (Otwinowski & Minor, 1997)'
_exptl_crystal_colour blue
_exptl_crystal_density_diffrn 1.778
_exptl_crystal_description plate
_exptl_crystal_F_000 1260
_exptl_crystal_size_max 0.25
_exptl_crystal_size_mid 0.20
_exptl_crystal_size_min 0.10
_refine_diff_density_max 0.65
_refine_diff_density_min -0.48
_refine_ls_extinction_method None
_refine_ls_goodness_of_fit_ref 1.0995
_refine_ls_hydrogen_treatment constr
_refine_ls_matrix_type full
_refine_ls_number_parameters 298
_refine_ls_number_reflns 3292
_refine_ls_number_restraints 7
_refine_ls_R_factor_all 0.0724
_refine_ls_R_factor_gt 0.0332
_refine_ls_shift/su_max 0.000260
_refine_ls_structure_factor_coef F
_refine_ls_weighting_details
;
Method, part 1, Chebychev polynomial, (Watkin, 1994, Prince, 1982)
[weight] = 1.0/[A~0~*T~0~(x)+A~1~*T~1~(x) ... +A~n-1~]*T~n-1~(x)]
where A~i~ are the Chebychev coefficients listed below and x= Fcalc/Fmax
Method = Robust Weighting (Prince, 1982)
W = [weight] * [1-(deltaF/6*sigmaF)^2^]^2^
A~i~ are:
8.66 -4.25 6.33
;
_refine_ls_weighting_scheme calc
_refine_ls_wR_factor_all 0.0575
_refine_ls_wR_factor_gt 0.0355
_refine_ls_wR_factor_ref 0.0355
_reflns_limit_h_max 17
_reflns_limit_h_min -18
_reflns_limit_k_max 16
_reflns_limit_k_min 0
_reflns_limit_l_max 19
_reflns_limit_l_min 0
_reflns_number_gt 3292
_reflns_number_total 5774
_reflns_threshold_expression I>3.0\s(I)
_oxford_diffrn_Wilson_B_factor 0.00
_oxford_diffrn_Wilson_scale 0.00
_oxford_refine_ls_scale 2.026(3)
_oxford_structure_analysis_title '3121704 siegfried_cu_173k'
_cod_data_source_file b709422a.txt
_cod_data_source_block CuMac12_173k
_cod_depositor_comments
;
The following automatic conversions were performed:
'_symmetry_cell_setting' value 'Monoclinic' changed to 'monoclinic'
according to '/home/saulius/struct/CIF-dictionaries/cif_core.dic'
dictionary named 'cif_core.dic' version 2.4.1 from 2010-06-29.

Automatic conversion script
Id: cif_fix_enum 1527 2010-12-29 10:47:43Z saulius 
;
_cod_original_sg_symbol_H-M 'P 21/n'
_cod_original_formula_sum 'C11 H30 Cl3 Cu1 N5 O13'
_cod_database_code 7006156

loop_
_symmetry_equiv_pos_as_xyz
x,y,z
-x,-y,-z
-x+1/2,y+1/2,-z+1/2
x+1/2,-y+1/2,z+1/2

loop_
_atom_site_label
_atom_site_type_symbol
_atom_site_fract_x
_atom_site_fract_y
_atom_site_fract_z
_atom_site_U_iso_or_equiv
_atom_site_occupancy
_atom_site_adp_type
_atom_site_refinement_flags_posn
_atom_site_refinement_flags_adp
_atom_site_refinement_flags_occupancy
_atom_site_disorder_assembly
_atom_site_disorder_group
_atom_site_attached_hydrogens
Cu1 Cu 0.00051(2) 0.25887(3) 0.29794(2) 0.0212 1.0000 Uani . . . . . .
N1 N -0.03463(17) 0.4014(2) 0.21942(16) 0.0218 1.0000 Uani . . . . . .
C1 C -0.0337(2) 0.3742(3) 0.1178(2) 0.0289 1.0000 Uani . . . . . .
C2 C -0.0515(2) 0.2517(3) 0.09981(19) 0.0306 1.0000 Uani . . . . . .
N2 N 0.02206(18) 0.1918(2) 0.17636(18) 0.0268 1.0000 Uani D U . . . .
C3 C 0.0027(3) 0.0717(3) 0.1785(2) 0.0332 1.0000 Uani . . . . . .
C4 C -0.0707(2) 0.0503(3) 0.2404(2) 0.0323 1.0000 Uani . . . . . .
N3 N -0.02948(18) 0.1055(2) 0.33540(18) 0.0277 1.0000 Uani D U . . . .
C5 C -0.1024(2) 0.1129(3) 0.3972(2) 0.0301 1.0000 Uani . . . . . .
C6 C -0.1645(2) 0.2166(3) 0.3721(2) 0.0284 1.0000 Uani . . . . . .
N4 N -0.09328(18) 0.3105(2) 0.37704(17) 0.0240 1.0000 Uani D U . . . .
C7 C -0.1429(2) 0.4144(3) 0.3351(2) 0.0289 1.0000 Uani . . . . . .
C8 C -0.1396(2) 0.4227(2) 0.2296(2) 0.0267 1.0000 Uani . . . . . .
C9 C 0.0370(2) 0.4916(2) 0.2587(2) 0.0259 1.0000 Uani . . . . . .
C10 C 0.0201(2) 0.5955(3) 0.1975(2) 0.0303 1.0000 Uani . . . . . .
N5 N 0.08543(19) 0.6855(2) 0.24948(18) 0.0295 1.0000 Uani D U . . . .
C11 C 0.0881(3) 0.7818(3) 0.1861(3) 0.0414 1.0000 Uani . . . . . .
O1 O 0.15710(16) 0.2816(2) 0.37882(18) 0.0397 1.0000 Uani D U . . . .
Cl11 Cl 0.25026(6) -0.04207(8) 0.40851(6) 0.0373 1.0000 Uani . . . . . .
O11 O 0.3037(2) -0.0736(3) 0.5031(2) 0.0554 1.0000 Uani . . . . . .
O12 O 0.14339(18) -0.0583(3) 0.39478(19) 0.0520 1.0000 Uani . . . . . .
O13 O 0.2834(2) -0.1076(3) 0.3391(2) 0.0677 1.0000 Uani . . . . . .
O14 O 0.2712(3) 0.0716(3) 0.3921(3) 0.0792 1.0000 Uani . . . . . .
Cl21 Cl 0.11325(5) 0.25263(6) 0.62225(5) 0.0278 1.0000 Uani . . . . . .
O21 O 0.11621(19) 0.2165(2) 0.71883(19) 0.0472 1.0000 Uani . . . . . .
O22 O 0.1150(2) 0.1600(2) 0.5616(2) 0.0542 1.0000 Uani . . . . . .
O23 O 0.02051(16) 0.3146(2) 0.58694(16) 0.0382 1.0000 Uani . . . . . .
O24 O 0.19852(18) 0.3215(2) 0.6243(2) 0.0474 1.0000 Uani . . . . . .
Cl31 Cl 0.28320(5) 0.56830(6) 0.44727(6) 0.0313 1.0000 Uani . . . . . .
O31 O 0.1857(2) 0.5891(3) 0.4630(2) 0.0678 1.0000 Uani . . . . . .
O32 O 0.28040(19) 0.6056(3) 0.3507(2) 0.0573 1.0000 Uani . . . . . .
O33 O 0.3607(2) 0.6241(3) 0.5148(3) 0.0716 1.0000 Uani . . . . . .
O34 O 0.3038(2) 0.4534(2) 0.4527(3) 0.0650 1.0000 Uani . . . . . .
H1 H 0.0884 0.2009 0.1667 0.0379 1.0000 Uiso DR U . . . .
H2 H 0.0293 0.0663 0.3691 0.0256 1.0000 Uiso DR U . . . .
H3 H -0.0566 0.3244 0.4422 0.0251 1.0000 Uiso DR U . . . .
H4 H 0.1537 0.6664 0.2806 0.0354 1.0000 Uiso DR U . . . .
H5 H 0.0681 0.7089 0.3073 0.0360 1.0000 Uiso DR U . . . .
H6 H 0.1817 0.2162 0.4133 0.0537 1.0000 Uiso DR U . . . .
H7 H 0.1821 0.3440 0.4174 0.0511 1.0000 Uiso DR U . . . .
H11 H 0.0310 0.3938 0.1069 0.0345 1.0000 Uiso R . . . . .
H12 H -0.0863 0.4148 0.0742 0.0345 1.0000 Uiso R . . . . .
H21 H -0.0416 0.2326 0.0375 0.0361 1.0000 Uiso R . . . . .
H22 H -0.1195 0.2331 0.1022 0.0361 1.0000 Uiso R . . . . .
H31 H 0.0654 0.0338 0.2053 0.0402 1.0000 Uiso R . . . . .
H32 H -0.0259 0.0457 0.1140 0.0402 1.0000 Uiso R . . . . .
H41 H -0.0768 -0.0275 0.2497 0.0382 1.0000 Uiso R . . . . .
H42 H -0.1362 0.0802 0.2097 0.0382 1.0000 Uiso R . . . . .
H51 H -0.0659 0.1150 0.4640 0.0363 1.0000 Uiso R . . . . .
H52 H -0.1465 0.0499 0.3861 0.0363 1.0000 Uiso R . . . . .
H61 H -0.2053 0.2276 0.4174 0.0349 1.0000 Uiso R . . . . .
H62 H -0.2077 0.2107 0.3080 0.0349 1.0000 Uiso R . . . . .
H71 H -0.1077 0.4760 0.3703 0.0362 1.0000 Uiso R . . . . .
H72 H -0.2122 0.4147 0.3394 0.0362 1.0000 Uiso R . . . . .
H81 H -0.1603 0.4954 0.2061 0.0323 1.0000 Uiso R . . . . .
H82 H -0.1851 0.3693 0.1924 0.0323 1.0000 Uiso R . . . . .
H91 H 0.1048 0.4658 0.2632 0.0307 1.0000 Uiso R . . . . .
H92 H 0.0297 0.5097 0.3222 0.0307 1.0000 Uiso R . . . . .
H101 H 0.0370 0.5815 0.1371 0.0354 1.0000 Uiso R . . . . .
H102 H -0.0499 0.6172 0.1854 0.0354 1.0000 Uiso R . . . . .
H111 H 0.1310 0.8379 0.2223 0.0487 1.0000 Uiso R . . . . .
H112 H 0.1144 0.7594 0.1325 0.0487 1.0000 Uiso R . . . . .
H113 H 0.0206 0.8104 0.1624 0.0487 1.0000 Uiso R . . . . .

loop_
_atom_site_aniso_label
_atom_site_aniso_U_11
_atom_site_aniso_U_22
_atom_site_aniso_U_33
_atom_site_aniso_U_23
_atom_site_aniso_U_13
_atom_site_aniso_U_12
Cu1 0.01810(15) 0.02433(18) 0.02074(15) -0.00018(15) 0.00386(11) 0.00063(14)
N1 0.0187(10) 0.0254(12) 0.0210(11) 0.0017(9) 0.0043(9) 0.0005(9)
C1 0.0283(14) 0.0375(17) 0.0205(14) 0.0018(12) 0.0054(11) -0.0001(12)
C2 0.0298(14) 0.0407(17) 0.0197(13) -0.0034(14) 0.0029(10) -0.0002(14)
N2 0.0236(11) 0.0305(13) 0.0267(12) -0.0015(11) 0.0069(10) 0.0031(10)
C3 0.0378(17) 0.0285(16) 0.0342(16) -0.0093(13) 0.0103(14) 0.0033(13)
C4 0.0325(15) 0.0257(15) 0.0373(17) -0.0058(13) 0.0057(13) -0.0069(13)
N3 0.0243(12) 0.0244(12) 0.0328(13) 0.0019(11) 0.0041(10) 0.0019(10)
C5 0.0295(15) 0.0302(15) 0.0312(16) 0.0049(13) 0.0086(12) -0.0039(13)
C6 0.0229(14) 0.0336(16) 0.0308(15) 0.0018(12) 0.0106(11) -0.0045(12)
N4 0.0246(12) 0.0258(12) 0.0223(12) 0.0007(10) 0.0069(9) -0.0007(10)
C7 0.0273(14) 0.0274(16) 0.0358(16) 0.0001(12) 0.0148(12) 0.0032(12)
C8 0.0184(13) 0.0288(15) 0.0335(16) 0.0058(12) 0.0075(11) 0.0017(11)
C9 0.0242(13) 0.0291(15) 0.0236(14) 0.0006(12) 0.0040(11) -0.0038(11)
C10 0.0286(15) 0.0296(15) 0.0304(16) 0.0036(13) 0.0028(12) -0.0044(12)
N5 0.0264(13) 0.0334(14) 0.0271(13) 0.0020(11) 0.0035(10) -0.0049(10)
C11 0.049(2) 0.0339(18) 0.0391(19) 0.0053(15) 0.0064(15) -0.0066(15)
O1 0.0255(11) 0.0393(13) 0.0460(14) 0.0090(11) -0.0070(10) -0.0046(9)
Cl11 0.0300(4) 0.0488(5) 0.0334(4) 0.0044(4) 0.0086(3) 0.0027(3)
O11 0.0478(15) 0.0622(18) 0.0454(15) 0.0120(14) -0.0090(12) -0.0111(14)
O12 0.0291(12) 0.083(2) 0.0449(14) 0.0033(14) 0.0113(11) 0.0070(13)
O13 0.0433(16) 0.099(3) 0.067(2) -0.0233(19) 0.0248(14) -0.0006(16)
O14 0.087(2) 0.056(2) 0.092(3) 0.0273(19) 0.018(2) -0.0035(18)
Cl21 0.0214(3) 0.0287(3) 0.0309(3) 0.0021(3) 0.0021(2) 0.0022(3)
O21 0.0413(13) 0.0587(17) 0.0397(13) 0.0170(12) 0.0064(11) -0.0008(12)
O22 0.0545(16) 0.0431(15) 0.0593(17) -0.0143(13) 0.0033(13) 0.0147(13)
O23 0.0254(11) 0.0504(15) 0.0340(12) -0.0031(11) -0.0015(9) 0.0140(10)
O24 0.0311(12) 0.0464(15) 0.0638(17) 0.0124(13) 0.0103(12) -0.0066(11)
Cl31 0.0237(3) 0.0355(4) 0.0325(4) -0.0030(3) 0.0028(3) 0.0000(3)
O31 0.0370(14) 0.131(3) 0.0384(15) -0.0052(17) 0.0143(12) 0.0203(17)
O32 0.0294(12) 0.091(2) 0.0515(16) 0.0272(16) 0.0103(11) -0.0003(14)
O33 0.0588(18) 0.0489(18) 0.081(2) -0.0155(16) -0.0329(16) 0.0018(14)
O34 0.0604(18) 0.0327(14) 0.090(2) 0.0025(15) -0.0047(16) 0.0002(13)

loop_
_atom_type_symbol
_atom_type_scat_dispersion_real
_atom_type_scat_dispersion_imag
_atom_type_scat_Cromer_Mann_a1
_atom_type_scat_Cromer_Mann_b1
_atom_type_scat_Cromer_Mann_a2
_atom_type_scat_Cromer_Mann_b2
_atom_type_scat_Cromer_Mann_a3
_atom_type_scat_Cromer_Mann_b3
_atom_type_scat_Cromer_Mann_a4
_atom_type_scat_Cromer_Mann_b4
_atom_type_scat_Cromer_Mann_c
_atom_type_scat_source
C 0.0033 0.0016 2.3100 20.8439 1.0200 10.2075 1.5886 0.5687 0.8650 51.6512 0.2156 'International Tables Vol C 4.2.6.8 and 6.1.1.4'
H 0.0000 0.0000 0.4930 10.5109 0.3229 26.1257 0.1402 3.1424 0.0408 57.7998 0.0030 'International Tables Vol C 4.2.6.8 and 6.1.1.4'
Cu 0.3201 1.2651 13.3380 3.5828 7.1676 0.2470 5.6158 11.3966 1.6735 64.8126 1.1910 'International Tables Vol C 4.2.6.8 and 6.1.1.4'
Cl 0.1484 0.1585 11.4604 0.0104 7.1964 1.1662 6.2556 18.5194 1.6455 47.7784 -9.5574 'International Tables Vol C 4.2.6.8 and 6.1.1.4'
N 0.0061 0.0033 12.2126 0.0057 3.1322 9.8933 2.0125 28.9975 1.1663 0.5826 -11.5290 'International Tables Vol C 4.2.6.8 and 6.1.1.4'
O 0.0106 0.0060 3.0485 13.2771 2.2868 5.7011 1.5463 0.3239 0.8670 32.9089 0.2508 'International Tables Vol C 4.2.6.8 and 6.1.1.4'

loop_
_geom_angle_atom_site_label_1
_geom_angle_site_symmetry_1
_geom_angle_atom_site_label_2
_geom_angle_site_symmetry_2
_geom_angle_atom_site_label_3
_geom_angle_site_symmetry_3
_geom_angle
_geom_angle_publ_flag
N1 . Cu1 . N2 . 86.19(10) yes
N1 . Cu1 . N3 . 153.17(10) yes
N2 . Cu1 . N3 . 86.40(11) yes
N1 . Cu1 . N4 . 87.10(10) yes
N2 . Cu1 . N4 . 150.02(10) yes
N3 . Cu1 . N4 . 86.56(10) yes
N1 . Cu1 . O1 . 104.36(9) yes
N2 . Cu1 . O1 . 100.21(10) yes
N3 . Cu1 . O1 . 102.32(9) yes
N4 . Cu1 . O1 . 109.76(10) yes
Cu1 . N1 . C1 . 106.68(18) yes
Cu1 . N1 . C8 . 101.05(17) yes
C1 . N1 . C8 . 111.9(2) yes
Cu1 . N1 . C9 . 111.94(16) yes
C1 . N1 . C9 . 111.7(2) yes
C8 . N1 . C9 . 113.0(2) yes
N1 . C1 . C2 . 110.0(2) yes
N1 . C1 . H11 . 109.3 no
C2 . C1 . H11 . 109.3 no
N1 . C1 . H12 . 109.3 no
C2 . C1 . H12 . 109.3 no
H11 . C1 . H12 . 109.5 no
C1 . C2 . N2 . 107.8(2) yes
C1 . C2 . H21 . 109.9 no
N2 . C2 . H21 . 109.9 no
C1 . C2 . H22 . 109.9 no
N2 . C2 . H22 . 109.9 no
H21 . C2 . H22 . 109.5 no
C2 . N2 . Cu1 . 102.90(18) yes
C2 . N2 . C3 . 114.1(2) yes
Cu1 . N2 . C3 . 108.46(19) yes
C2 . N2 . H1 . 109.2 no
Cu1 . N2 . H1 . 115.2 no
C3 . N2 . H1 . 107.2 no
N2 . C3 . C4 . 109.1(2) yes
N2 . C3 . H31 . 109.6 no
C4 . C3 . H31 . 109.6 no
N2 . C3 . H32 . 109.6 no
C4 . C3 . H32 . 109.6 no
H31 . C3 . H32 . 109.5 no
C3 . C4 . N3 . 107.5(2) yes
C3 . C4 . H41 . 110.0 no
N3 . C4 . H41 . 110.0 no
C3 . C4 . H42 . 110.0 no
N3 . C4 . H42 . 110.0 no
H41 . C4 . H42 . 109.5 no
C4 . N3 . Cu1 . 103.28(19) yes
C4 . N3 . C5 . 114.3(2) yes
Cu1 . N3 . C5 . 108.20(18) yes
C4 . N3 . H2 . 108.4 no
Cu1 . N3 . H2 . 113.4 no
C5 . N3 . H2 . 109.3 no
N3 . C5 . C6 . 109.0(2) yes
N3 . C5 . H51 . 109.6 no
C6 . C5 . H51 . 109.6 no
N3 . C5 . H52 . 109.6 no
C6 . C5 . H52 . 109.6 no
H51 . C5 . H52 . 109.5 no
C5 . C6 . N4 . 108.0(2) yes
C5 . C6 . H61 . 109.8 no
N4 . C6 . H61 . 109.8 no
C5 . C6 . H62 . 109.8 no
N4 . C6 . H62 . 109.8 no
H61 . C6 . H62 . 109.5 no
C6 . N4 . Cu1 . 103.42(18) yes
C6 . N4 . C7 . 114.0(2) yes
Cu1 . N4 . C7 . 109.12(18) yes
C6 . N4 . H3 . 111.0 no
Cu1 . N4 . H3 . 110.6 no
C7 . N4 . H3 . 108.6 no
N4 . C7 . C8 . 109.6(2) yes
N4 . C7 . H71 . 109.5 no
C8 . C7 . H71 . 109.5 no
N4 . C7 . H72 . 109.5 no
C8 . C7 . H72 . 109.5 no
H71 . C7 . H72 . 109.5 no
C7 . C8 . N1 . 110.4(2) yes
C7 . C8 . H81 . 109.2 no
N1 . C8 . H81 . 109.2 no
C7 . C8 . H82 . 109.2 no
N1 . C8 . H82 . 109.2 no
H81 . C8 . H82 . 109.5 no
N1 . C9 . C10 . 113.8(2) yes
N1 . C9 . H91 . 108.4 no
C10 . C9 . H91 . 108.4 no
N1 . C9 . H92 . 108.4 no
C10 . C9 . H92 . 108.4 no
H91 . C9 . H92 . 109.5 no
C9 . C10 . N5 . 109.7(2) yes
C9 . C10 . H101 . 109.4 no
N5 . C10 . H101 . 109.4 no
C9 . C10 . H102 . 109.4 no
N5 . C10 . H102 . 109.4 no
H101 . C10 . H102 . 109.5 no
C10 . N5 . C11 . 112.1(2) yes
C10 . N5 . H4 . 116.5 no
C11 . N5 . H4 . 107.9 no
C10 . N5 . H5 . 113.9 no
C11 . N5 . H5 . 110.0 no
H4 . N5 . H5 . 95.2 no
N5 . C11 . H111 . 109.5 no
N5 . C11 . H112 . 109.5 no
H111 . C11 . H112 . 109.5 no
N5 . C11 . H113 . 109.5 no
H111 . C11 . H113 . 109.5 no
H112 . C11 . H113 . 109.5 no
Cu1 . O1 . H6 . 110.0 no
Cu1 . O1 . H7 . 124.9 no
H6 . O1 . H7 . 109.7 no
O11 . Cl11 . O12 . 110.90(17) yes
O11 . Cl11 . O13 . 109.6(2) yes
O12 . Cl11 . O13 . 108.25(18) yes
O11 . Cl11 . O14 . 109.8(2) yes
O12 . Cl11 . O14 . 110.1(2) yes
O13 . Cl11 . O14 . 108.2(2) yes
O21 . Cl21 . O22 . 109.97(18) yes
O21 . Cl21 . O23 . 107.90(15) yes
O22 . Cl21 . O23 . 110.05(15) yes
O21 . Cl21 . O24 . 109.27(16) yes
O22 . Cl21 . O24 . 109.92(18) yes
O23 . Cl21 . O24 . 109.70(16) yes
O31 . Cl31 . O32 . 106.86(17) yes
O31 . Cl31 . O33 . 112.0(2) yes
O32 . Cl31 . O33 . 109.9(2) yes
O31 . Cl31 . O34 . 110.2(2) yes
O32 . Cl31 . O34 . 108.6(2) yes
O33 . Cl31 . O34 . 109.26(18) yes

loop_
_geom_bond_atom_site_label_1
_geom_bond_site_symmetry_1
_geom_bond_atom_site_label_2
_geom_bond_site_symmetry_2
_geom_bond_distance
_geom_bond_publ_flag
Cu1 . N1 . 2.052(2) yes
Cu1 . N2 . 2.002(3) yes
Cu1 . N3 . 2.006(3) yes
Cu1 . N4 . 2.001(2) yes
Cu1 . O1 . 2.173(2) yes
N1 . C1 . 1.491(4) yes
N1 . C8 . 1.493(3) yes
N1 . C9 . 1.479(4) yes
C1 . C2 . 1.516(5) yes
C1 . H11 . 0.960 no
C1 . H12 . 0.960 no
C2 . N2 . 1.477(4) yes
C2 . H21 . 0.960 no
C2 . H22 . 0.960 no
N2 . C3 . 1.483(4) yes
N2 . H1 . 0.952 no
C3 . C4 . 1.510(5) yes
C3 . H31 . 0.960 no
C3 . H32 . 0.960 no
C4 . N3 . 1.491(4) yes
C4 . H41 . 0.960 no
C4 . H42 . 0.960 no
N3 . C5 . 1.484(4) yes
N3 . H2 . 0.952 no
C5 . C6 . 1.508(4) yes
C5 . H51 . 0.960 no
C5 . H52 . 0.960 no
C6 . N4 . 1.485(4) yes
C6 . H61 . 0.960 no
C6 . H62 . 0.960 no
N4 . C7 . 1.484(4) yes
N4 . H3 . 0.955 no
C7 . C8 . 1.519(4) yes
C7 . H71 . 0.960 no
C7 . H72 . 0.960 no
C8 . H81 . 0.960 no
C8 . H82 . 0.960 no
C9 . C10 . 1.519(4) yes
C9 . H91 . 0.960 no
C9 . H92 . 0.960 no
C10 . N5 . 1.485(4) yes
C10 . H101 . 0.960 no
C10 . H102 . 0.960 no
N5 . C11 . 1.483(4) yes
N5 . H4 . 0.954 no
N5 . H5 . 0.956 no
C11 . H111 . 0.960 no
C11 . H112 . 0.960 no
C11 . H113 . 0.960 no
O1 . H6 . 0.950 no
O1 . H7 . 0.948 no
Cl11 . O11 . 1.418(3) yes
Cl11 . O12 . 1.431(2) yes
Cl11 . O13 . 1.427(3) yes
Cl11 . O14 . 1.439(3) yes
Cl21 . O21 . 1.437(3) yes
Cl21 . O22 . 1.422(3) yes
Cl21 . O23 . 1.447(2) yes
Cl21 . O24 . 1.423(2) yes
Cl31 . O31 . 1.421(3) yes
Cl31 . O32 . 1.442(3) yes
Cl31 . O33 . 1.413(3) yes
Cl31 . O34 . 1.421(3) yes

loop_
_geom_hbond_atom_site_label_D
_geom_hbond_site_symmetry_D
_geom_hbond_atom_site_label_H
_geom_hbond_site_symmetry_H
_geom_hbond_atom_site_label_A
_geom_hbond_site_symmetry_A
_geom_hbond_angle_DHA
_geom_hbond_distance_DH
_geom_hbond_distance_HA
_geom_hbond_distance_DA
_geom_hbond_publ_flag
N2 . H1 . O32 3_545 142 0.95 2.19 2.995(2) yes
N3 . H2 . O12 . 158 0.95 2.13 3.034(2) yes
N4 . H3 . O23 . 166 0.95 2.08 3.012(2) yes
N5 . H4 . O32 . 170 0.95 1.91 2.856(2) yes
N5 . H5 . O23 2_566 149 0.96 2.17 3.031(2) yes
O1 . H6 . O14 . 137 0.95 2.20 2.964(2) yes
O1 . H7 . O34 . 143 0.95 2.08 2.896(2) yes
